data_7711505
loop_
_publ_author_name
'Douib, Haiet'
'Flores Gonzalez, Jessica'
'Speed, Saskia'
'Montigaud, Vincent'
'Lefeuvre, Bertrand'
'Dorcet, Vincent'
'Riob\'e, Fran\,cois'
'Maury, Olivier'
'Gouasmia, Abdelkrim'
'Le Guennic, Boris'
'Cador, Olivier'
'Pointillart, Fabrice'

_publ_section_title
;
 Modulation of the magnetic and photophysical properties in 3d--4f and
 4f--4f&#x2032; heterobimetallic complexes involving a
 tetrathiafulvalene-based ligand
;
_journal_name_full 'Dalton Transactions'
_journal_paper_doi 10.1039/D2DT02375J
_journal_year 2022
_chemical_compound_source 'synthesis as described'
_chemical_formula_moiety 'C70 H50 F36 N8 Nd2 O12 S6'
_chemical_formula_sum 'C70 H50 F36 N8 Nd2 O12 S6'
_chemical_formula_weight 2360.02
_space_group_crystal_system monoclinic
_space_group_IT_number 14
_space_group_name_Hall '-P 2yn'
_space_group_name_H-M_alt 'P 1 21/n 1'
_atom_sites_solution_hydrogens geom
_audit_update_record
;
2018-08-31 deposited with the CCDC.	2022-10-14 downloaded from the CCDC.
;
_cell_angle_alpha 90
_cell_angle_beta 103.311(5)
_cell_angle_gamma 90
_cell_formula_units_Z 4
_cell_length_a 22.811(4)
_cell_length_b 12.634(2)
_cell_length_c 31.848(6)
_cell_measurement_reflns_used 6207
_cell_measurement_temperature 150
_cell_measurement_theta_max 20.16
_cell_measurement_theta_min 2.55
_cell_measurement_wavelength 0.71073
_cell_volume 8932(3)
_computing_cell_refinement 'APEX3 (Bruker, 2015); SAINT (Bruker, 2014)'
_computing_data_collection 'SAINT (Bruker, 2014)'
_computing_data_reduction 'SAINT (Bruker, 2014)'
_computing_molecular_graphics 'SXGRAPH (Farrugia, 1999), Mercury (CSD, 2014)'
_computing_publication_material 'CRYSCALC (T. Roisnel, local program, 2016)'
_computing_structure_refinement 'SHELXL-2014/7 (Sheldrick, 2014)'
_computing_structure_solution 'SHELXT (Sheldrick, 2015)'
_diffrn_ambient_temperature 150
_diffrn_detector '(CMOS) PHOTON 100'
_diffrn_measured_fraction_theta_full 0.998
_diffrn_measured_fraction_theta_max 0.992
_diffrn_measurement_device_type 'D8 VENTURE Bruker AXS'
_diffrn_measurement_method 'rotation images'
_diffrn_radiation_monochromator 'multilayer monochromator'
_diffrn_radiation_probe x-ray
_diffrn_radiation_source 'Incoatec microfocus sealed tube'
_diffrn_radiation_type MoK\a
_diffrn_radiation_wavelength 0.71073
_diffrn_reflns_av_R_equivalents 0.5182
_diffrn_reflns_av_unetI/netI 0.4360
_diffrn_reflns_limit_h_max 29
_diffrn_reflns_limit_h_min -29
_diffrn_reflns_limit_k_max 16
_diffrn_reflns_limit_k_min -13
_diffrn_reflns_limit_l_max 41
_diffrn_reflns_limit_l_min -41
_diffrn_reflns_number 113102
_diffrn_reflns_theta_full 25.242
_diffrn_reflns_theta_max 27.482
_diffrn_reflns_theta_min 2.968
_exptl_absorpt_coefficient_mu 1.425
_exptl_absorpt_correction_T_max 0.918
_exptl_absorpt_correction_T_min 0.513
_exptl_absorpt_correction_type multi-scan
_exptl_absorpt_process_details
;
  [Sheldrick, G.M. (2014). SADABS Bruker AXS Inc., Madison, Wisconsin, USA]
;
_exptl_crystal_colour red
_exptl_crystal_density_diffrn 1.755
_exptl_crystal_description prism
_exptl_crystal_F_000 4648
_exptl_crystal_size_max 0.270
_exptl_crystal_size_mid 0.110
_exptl_crystal_size_min 0.060
_refine_diff_density_max 1.229
_refine_diff_density_min -1.078
_refine_diff_density_rms 0.180
_refine_ls_extinction_method none
_refine_ls_goodness_of_fit_ref 1.038
_refine_ls_hydrogen_treatment constr
_refine_ls_matrix_type full
_refine_ls_number_parameters 1099
_refine_ls_number_reflns 20331
_refine_ls_number_restraints 0
_refine_ls_restrained_S_all 1.038
_refine_ls_R_factor_all 0.3731
_refine_ls_R_factor_gt 0.1399
_refine_ls_shift/su_max 0.020
_refine_ls_shift/su_mean 0.000
_refine_ls_structure_factor_coef Fsqd
_refine_ls_weighting_details 'w=1/[\s^2^(Fo^2^)+308.6082P] where P=(Fo^2^+2Fc^2^)/3'
_refine_ls_weighting_scheme calc
_refine_ls_wR_factor_gt 0.2268
_refine_ls_wR_factor_ref 0.3117
_reflns_number_gt 6634
_reflns_number_total 20331
_reflns_threshold_expression >2sigma(I)
_cod_data_source_file d2dt02375j2.cif
_cod_data_source_block FPR865
_cod_original_sg_symbol_H-M 'P 21/n'
_cod_database_code 7711505

loop_
_space_group_symop_operation_xyz
'x, y, z'
'-x+1/2, y+1/2, -z+1/2'
'-x, -y, -z'
'x-1/2, -y-1/2, z-1/2'

loop_
_atom_site_label
_atom_site_type_symbol
_atom_site_fract_x
_atom_site_fract_y
_atom_site_fract_z
_atom_site_U_iso_or_equiv
_atom_site_adp_type
_atom_site_occupancy
_atom_site_site_symmetry_order
_atom_site_calc_flag
_atom_site_refinement_flags_posn
_atom_site_refinement_flags_adp
_atom_site_refinement_flags_occupancy
_atom_site_disorder_assembly
_atom_site_disorder_group
Nd1 Nd 0.40821(5) 0.63275(8) 0.35137(3) 0.0415(3) Uani 1 1 d . . . . .
Nd2 Nd 0.88283(5) 0.45083(11) 0.38187(4) 0.0598(4) Uani 1 1 d . . . . .
S6 S 0.40928(19) 0.2113(3) 0.47635(15) 0.0341(11) Uani 1 1 d . . . . .
S4 S 0.48644(19) -0.0353(3) 0.56910(14) 0.0357(11) Uani 1 1 d . . . . .
S5 S 0.53369(19) 0.1843(3) 0.52931(14) 0.0352(12) Uani 1 1 d . . . . .
S3 S 0.3643(2) 0.0097(4) 0.51677(15) 0.0393(12) Uani 1 1 d . . . . .
S2 S 0.3074(2) -0.1676(4) 0.55521(19) 0.0620(17) Uani 1 1 d . . . . .
S1 S 0.4433(2) -0.2247(4) 0.61218(19) 0.0608(17) Uani 1 1 d . . . . .
O2 O 0.3827(5) 0.8146(9) 0.3639(4) 0.038(3) Uani 1 1 d . . . . .
O1 O 0.3480(5) 0.6372(9) 0.4060(3) 0.029(3) Uani 1 1 d . . . . .
O6 O 0.4173(6) 0.7282(9) 0.2879(4) 0.052(4) Uani 1 1 d . . . . .
N2 N 0.5101(6) 0.7367(10) 0.3770(4) 0.030(3) Uani 1 1 d . . . . .
N3 N 0.5839(6) 0.5316(10) 0.4531(4) 0.029(3) Uani 1 1 d . . . . .
O10 O 0.8743(6) 0.4338(12) 0.3060(4) 0.055(4) Uani 1 1 d . . . . .
O3 O 0.3634(5) 0.4622(10) 0.3498(4) 0.051(4) Uani 1 1 d . . . . .
N1 N 0.4906(6) 0.5529(11) 0.4142(4) 0.035(4) Uani 1 1 d . . . . .
O5 O 0.4797(6) 0.5420(10) 0.3189(4) 0.050(3) Uani 1 1 d . . . . .
C14 C 0.4925(7) 0.4599(12) 0.4399(5) 0.0269(16) Uani 1 1 d . . . . .
F13 F 0.6045(6) 0.5102(11) 0.3278(5) 0.090(4) Uani 1 1 d . . . . .
F30 F 0.8812(6) 0.3473(10) 0.2300(4) 0.081(4) Uani 1 1 d . . . . .
N7 N 0.7934(6) 0.4762(13) 0.4233(5) 0.049(4) Uani 1 1 d . . . . .
O4 O 0.3055(6) 0.6468(10) 0.3093(4) 0.054(4) Uani 1 1 d . . . . .
F2 F 0.2784(5) 0.6568(12) 0.4728(4) 0.084(4) Uani 1 1 d . . . . .
C11 C 0.5209(7) 0.2951(12) 0.4951(5) 0.0269(16) Uani 1 1 d . . . . .
C15 C 0.4467(7) 0.3925(12) 0.4412(5) 0.0269(16) Uani 1 1 d . . . . .
H15 H 0.4070 0.4027 0.4242 0.032 Uiso 1 1 calc R U . . .
C12 C 0.5666(7) 0.3660(12) 0.4937(5) 0.0269(16) Uani 1 1 d . . . . .
H12 H 0.6060 0.3592 0.5116 0.032 Uiso 1 1 calc R U . . .
O7 O 0.8984(6) 0.3462(14) 0.4486(5) 0.065(4) Uani 1 1 d . . . . .
F1 F 0.2081(6) 0.6993(14) 0.4219(5) 0.108(6) Uani 1 1 d . . . . .
C37 C 0.2973(8) 0.8029(16) 0.3962(6) 0.044(5) Uani 1 1 d . . . . .
H37 H 0.2638 0.8414 0.4011 0.053 Uiso 1 1 calc R U . . .
F17 F 0.4774(7) 0.8125(12) 0.2035(5) 0.100(5) Uani 1 1 d . . . . .
C16 C 0.4623(7) 0.3066(12) 0.4694(5) 0.0269(16) Uani 1 1 d . . . . .
C13 C 0.5509(7) 0.4470(12) 0.4643(5) 0.0269(16) Uani 1 1 d . . . . .
N5 N 0.7864(7) 0.3347(12) 0.3611(5) 0.046(4) Uani 1 1 d . . . . .
O12 O 0.9920(6) 0.4592(13) 0.3953(5) 0.079(5) Uani 1 1 d . . . . .
N6 N 0.7361(6) 0.3618(12) 0.3742(5) 0.042(4) Uani 1 1 d . . . . .
F25 F 0.6996(6) 0.6755(13) 0.3270(5) 0.102(5) Uani 1 1 d . . . . .
F9 F 0.3405(7) 0.2526(11) 0.3487(6) 0.111(6) Uani 1 1 d . . . . .
C18 C 0.5610(7) 0.6872(12) 0.4016(5) 0.028(4) Uani 1 1 d . . . . .
F8 F 0.2472(6) 0.2739(10) 0.3357(5) 0.115(6) Uani 1 1 d . . . . .
F7 F 0.3023(7) 0.3225(13) 0.3973(5) 0.111(6) Uani 1 1 d . . . . .
O8 O 0.9139(5) 0.2715(14) 0.3688(5) 0.065(5) Uani 1 1 d . . . . .
O9 O 0.7967(7) 0.5594(12) 0.3433(5) 0.067(4) Uani 1 1 d . . . . .
C25 C 0.6893(7) 0.4531(14) 0.4253(5) 0.032(4) Uani 1 1 d . . . . .
H25 H 0.6522 0.4178 0.4142 0.039 Uiso 1 1 calc R U . . .
F16 F 0.4486(8) 0.9085(12) 0.2491(5) 0.108(5) Uani 1 1 d . . . . .
F27 F 0.6864(7) 0.6555(12) 0.2583(5) 0.095(5) Uani 1 1 d . . . . .
N8 N 0.8555(7) 0.5969(15) 0.4684(6) 0.070(6) Uani 1 1 d . . . . .
F29 F 0.9095(8) 0.5046(12) 0.2277(5) 0.120(6) Uani 1 1 d . . . . .
F28 F 0.8227(8) 0.4616(12) 0.1950(5) 0.099(5) Uani 1 1 d . . . . .
C10 C 0.4602(6) 0.1377(14) 0.5160(5) 0.029(4) Uani 1 1 d . . . . .
F21 F 0.9180(8) 0.2931(18) 0.5309(4) 0.139(8) Uani 1 1 d . . . . .
C5 C 0.3722(8) -0.0925(13) 0.5544(6) 0.036(4) Uani 1 1 d . . . . .
C20 C 0.6247(9) 0.8222(17) 0.3834(7) 0.055(6) Uani 1 1 d . . . . .
H20 H 0.6639 0.8488 0.3839 0.066 Uiso 1 1 calc R U . . .
F5 F 0.3097(10) 0.9917(12) 0.3289(6) 0.145(8) Uani 1 1 d . . . . .
C17 C 0.5456(8) 0.5928(13) 0.4224(6) 0.037(5) Uani 1 1 d . . . . .
C36 C 0.3040(9) 0.6992(17) 0.4076(6) 0.055(6) Uani 1 1 d . . . . .
C24 C 0.6948(8) 0.5257(14) 0.4584(5) 0.037(5) Uani 1 1 d . . . . .
C21 C 0.5737(9) 0.8747(17) 0.3614(6) 0.050(5) Uani 1 1 d . . . . .
H21 H 0.5767 0.9412 0.3481 0.060 Uiso 1 1 calc R U . . .
C52 C 0.9065(9) 0.251(2) 0.4576(7) 0.056(6) Uani 1 1 d . . . . .
C23 C 0.6455(7) 0.5541(15) 0.4780(6) 0.037(5) Uani 1 1 d . . . . .
H23A H 0.6484 0.6309 0.4844 0.045 Uiso 1 1 calc R U . . .
H23B H 0.6515 0.5166 0.5060 0.045 Uiso 1 1 calc R U . . .
C31 C 0.7979(8) 0.5449(16) 0.4555(6) 0.045(5) Uani 1 1 d . . . . .
C47 C 0.4997(9) 0.6542(14) 0.2638(7) 0.050(5) Uani 1 1 d . . . . .
H47 H 0.5264 0.6634 0.2451 0.060 Uiso 1 1 calc R U . . .
C28 C 0.7066(9) 0.2574(15) 0.3195(7) 0.059(7) Uani 1 1 d . . . . .
H28 H 0.6832 0.2126 0.2981 0.071 Uiso 1 1 calc R U . . .
C26 C 0.7398(9) 0.4326(14) 0.4085(6) 0.041(5) Uani 1 1 d . . . . .
C4 C 0.4275(8) -0.1149(13) 0.5773(5) 0.035(4) Uani 1 1 d . . . . .
F11 F 0.1785(8) 0.6883(17) 0.3052(7) 0.155(9) Uani 1 1 d . . . . .
C19 C 0.6167(9) 0.7292(16) 0.4046(6) 0.052(6) Uani 1 1 d . . . . .
H19 H 0.6509 0.6942 0.4215 0.062 Uiso 1 1 calc R U . . .
C38 C 0.3379(10) 0.8515(15) 0.3780(6) 0.048(6) Uani 1 1 d . . . . .
F14 F 0.5868(7) 0.5063(14) 0.2596(5) 0.119(6) Uani 1 1 d . . . . .
F10 F 0.1604(7) 0.5732(16) 0.2616(7) 0.163(9) Uani 1 1 d . . . . .
C29 C 0.7667(9) 0.2759(17) 0.3265(6) 0.053(6) Uani 1 1 d . . . . .
H29 H 0.7915 0.2497 0.3086 0.064 Uiso 1 1 calc R U . . .
C48 C 0.4518(9) 0.7271(17) 0.2626(7) 0.048(6) Uani 1 1 d . . . . .
C27 C 0.6866(9) 0.3156(14) 0.3492(6) 0.043(5) Uani 1 1 d . . . . .
H27 H 0.6462 0.3225 0.3519 0.052 Uiso 1 1 calc R U . . .
N9 N 0.8983(8) 0.5776(17) 0.4458(7) 0.095(8) Uani 1 1 d . . . . .
C46 C 0.5074(8) 0.5702(15) 0.2921(7) 0.042(5) Uani 1 1 d . . . . .
F18 F 0.3860(7) 0.8119(13) 0.2063(5) 0.125(7) Uani 1 1 d . . . . .
F6 F 0.3762(8) 1.0209(13) 0.3800(9) 0.205(13) Uani 1 1 d . . . . .
C59 C 0.8443(10) 0.4707(18) 0.2709(8) 0.063(7) Uani 1 1 d . . . . .
C9 C 0.4397(8) 0.0529(14) 0.5319(5) 0.036(4) Uani 1 1 d . . . . .
C58 C 0.7940(10) 0.5410(16) 0.2681(7) 0.058(6) Uani 1 1 d . . . . .
H58 H 0.7713 0.5616 0.2404 0.070 Uiso 1 1 calc R U . . .
C54 C 0.9233(9) 0.187(2) 0.3902(8) 0.062(7) Uani 1 1 d . . . . .
C3 C 0.5175(12) -0.2083(19) 0.6415(7) 0.090(5) Uani 1 1 d . . . . .
H3A H 0.5319 -0.2789 0.6528 0.108 Uiso 1 1 calc R U . . .
H3B H 0.5415 -0.1885 0.6204 0.108 Uiso 1 1 calc R U . . .
C22 C 0.5192(9) 0.8292(15) 0.3593(6) 0.043(5) Uani 1 1 d . . . . .
H22 H 0.4847 0.8662 0.3439 0.052 Uiso 1 1 calc R U . . .
F32 F 0.9158(10) 0.7338(16) 0.2801(7) 0.167(8) Uani 1 1 d . . . . .
F3 F 0.2513(7) 0.5489(14) 0.4232(5) 0.113(6) Uani 1 1 d . . . . .
C53 C 0.9212(10) 0.171(2) 0.4328(8) 0.074(7) Uani 1 1 d . . . . .
H53 H 0.9303 0.1027 0.4451 0.089 Uiso 1 1 calc R U . . .
C57 C 0.7780(12) 0.5786(17) 0.3036(10) 0.072(7) Uani 1 1 d . . . . .
C43 C 0.2631(9) 0.5850(17) 0.3018(7) 0.054(6) Uani 1 1 d . . . . .
C30 C 0.7521(9) 0.5728(17) 0.4744(6) 0.056(6) Uani 1 1 d . . . . .
H30 H 0.7584 0.6221 0.4975 0.068 Uiso 1 1 calc R U . . .
F26 F 0.7520(8) 0.7611(12) 0.2926(7) 0.138(7) Uani 1 1 d . . . . .
C44 C 0.2038(11) 0.640(3) 0.2794(9) 0.085(9) Uani 1 1 d . . . . .
C42 C 0.2572(10) 0.480(2) 0.3145(7) 0.077(8) Uani 1 1 d . . . . .
H42 H 0.2192 0.4453 0.3073 0.093 Uiso 1 1 calc R U . . .
F4 F 0.2930(12) 1.0157(13) 0.3836(9) 0.196(11) Uani 1 1 d . . . . .
F20 F 0.8455(9) 0.200(2) 0.5032(5) 0.174(12) Uani 1 1 d . . . . .
C55 C 0.9404(13) 0.093(2) 0.3652(10) 0.080(8) Uani 1 1 d . . . . .
C6 C 0.2659(9) -0.0797(17) 0.5887(7) 0.065(7) Uani 1 1 d . . . . .
H6A H 0.2356 -0.1229 0.5987 0.079 Uiso 1 1 calc R U . . .
H6B H 0.2952 -0.0532 0.6145 0.079 Uiso 1 1 calc R U . . .
C64 C 1.0257(15) 0.511(3) 0.3776(10) 0.111(6) Uani 1 1 d . . . . .
C41 C 0.3092(10) 0.4265(16) 0.3383(7) 0.058(6) Uani 1 1 d . . . . .
F12 F 0.2109(8) 0.6983(19) 0.2479(7) 0.180(11) Uani 1 1 d . . . . .
C8 C 0.2014(12) 0.079(3) 0.5902(10) 0.126(12) Uani 1 1 d . . . . .
H8A H 0.1815 0.1389 0.5732 0.190 Uiso 1 1 calc R U . . .
H8B H 0.1711 0.0347 0.5991 0.190 Uiso 1 1 calc R U . . .
H8C H 0.2301 0.1053 0.6159 0.190 Uiso 1 1 calc R U . . .
F35 F 1.1219(6) 0.5027(17) 0.4279(5) 0.158(9) Uani 1 1 d . . . . .
F36 F 1.0937(6) 0.3590(17) 0.3921(5) 0.130(7) Uani 1 1 d . . . . .
F22 F 0.9821(10) 0.1180(13) 0.3451(7) 0.149(8) Uani 1 1 d . . . . .
F34 F 1.1234(7) 0.4951(18) 0.3598(6) 0.148(8) Uani 1 1 d . . . . .
F24 F 0.9547(9) 0.0098(14) 0.3863(5) 0.123(6) Uani 1 1 d . . . . .
F23 F 0.8910(8) 0.0687(13) 0.3323(6) 0.131(7) Uani 1 1 d . . . . .
C2 C 0.5344(13) -0.1328(19) 0.6782(7) 0.090(5) Uani 1 1 d . . . . .
H2A H 0.5779 -0.1170 0.6829 0.108 Uiso 1 1 calc R U . . .
H2B H 0.5122 -0.0658 0.6700 0.108 Uiso 1 1 calc R U . . .
C1 C 0.5226(12) -0.1692(18) 0.7181(7) 0.090(5) Uani 1 1 d . . . . .
H1A H 0.5351 -0.1148 0.7403 0.135 Uiso 1 1 calc R U . . .
H1B H 0.4794 -0.1831 0.7142 0.135 Uiso 1 1 calc R U . . .
H1C H 0.5453 -0.2344 0.7271 0.135 Uiso 1 1 calc R U . . .
C7 C 0.2350(13) 0.013(2) 0.5629(10) 0.103(10) Uani 1 1 d . . . . .
H7A H 0.2062 -0.0128 0.5368 0.124 Uiso 1 1 calc R U . . .
H7B H 0.2653 0.0579 0.5536 0.124 Uiso 1 1 calc R U . . .
C35 C 0.2584(8) 0.652(2) 0.4316(7) 0.054(6) Uani 1 1 d . . . . .
C40 C 0.2964(11) 0.318(2) 0.3555(10) 0.089(9) Uani 1 1 d . . . . .
F15 F 0.5459(7) 0.3958(11) 0.2927(5) 0.104(5) Uani 1 1 d . . . . .
O11 O 0.9151(8) 0.6174(14) 0.3570(6) 0.096(6) Uani 1 1 d . . . . .
C45 C 0.5613(10) 0.4960(18) 0.2922(8) 0.057(6) Uani 1 1 d . . . . .
C60 C 0.8638(12) 0.449(2) 0.2311(9) 0.074(8) Uani 1 1 d . . . . .
C56 C 0.7281(12) 0.665(2) 0.2960(10) 0.077(8) Uani 1 1 d . . . . .
C39 C 0.3327(11) 0.968(2) 0.3672(9) 0.073(8) Uani 1 1 d . . . . .
C65 C 1.0935(15) 0.463(3) 0.3899(10) 0.111(6) Uani 1 1 d . . . . .
F33 F 1.0011(11) 0.790(2) 0.3127(10) 0.232(14) Uani 1 1 d . . . . .
C32 C 0.8747(11) 0.660(3) 0.5013(11) 0.167(11) Uani 1 1 d . . . . .
H32 H 0.8519 0.6830 0.5210 0.200 Uiso 1 1 calc R U . . .
F31 F 0.9238(19) 0.8229(17) 0.3366(10) 0.30(2) Uani 1 1 d . . . . .
C33 C 0.9320(11) 0.685(3) 0.5024(10) 0.167(11) Uani 1 1 d . . . . .
H33 H 0.9580 0.7310 0.5219 0.200 Uiso 1 1 calc R U . . .
F19 F 0.9279(17) 0.139(3) 0.5172(8) 0.259(18) Uani 1 1 d . . . . .
C34 C 0.9445(12) 0.627(3) 0.4672(10) 0.167(11) Uani 1 1 d . . . . .
H34 H 0.9829 0.6252 0.4604 0.200 Uiso 1 1 calc R U . . .
C61 C 0.9491(15) 0.757(3) 0.3197(11) 0.111(6) Uani 1 1 d . . . . .
C51 C 0.8964(16) 0.224(3) 0.5013(10) 0.101(11) Uani 1 1 d . . . . .
C63 C 1.0190(14) 0.601(3) 0.3544(9) 0.111(6) Uani 1 1 d . . . . .
H63 H 1.0507 0.6324 0.3439 0.133 Uiso 1 1 calc R U . . .
C49 C 0.4420(14) 0.814(2) 0.2301(9) 0.079(8) Uani 1 1 d . . . . .
C62 C 0.9594(16) 0.645(3) 0.3471(9) 0.111(6) Uani 1 1 d . . . . .
C66 C 0.3541(18) 0.482(4) 0.2210(14) 0.208(10) Uani 1 1 d . . . . .
H66A H 0.3689 0.4382 0.2466 0.312 Uiso 1 1 calc R U . . .
H66B H 0.3615 0.5567 0.2285 0.312 Uiso 1 1 calc R U . . .
H66C H 0.3107 0.4703 0.2102 0.312 Uiso 1 1 calc R U . . .
C68 C 0.359(2) 0.525(4) 0.1491(16) 0.208(10) Uani 1 1 d . . . . .
H68A H 0.3150 0.5208 0.1444 0.250 Uiso 1 1 calc R U . . .
H68B H 0.3704 0.5983 0.1590 0.250 Uiso 1 1 calc R U . . .
C71 C 0.2911(19) 0.634(4) 0.0559(14) 0.208(10) Uani 1 1 d . . . . .
H71A H 0.2851 0.6681 0.0276 0.312 Uiso 1 1 calc R U . . .
H71B H 0.2589 0.5821 0.0553 0.312 Uiso 1 1 calc R U . . .
H71C H 0.2903 0.6873 0.0780 0.312 Uiso 1 1 calc R U . . .
C67 C 0.385(2) 0.454(4) 0.1886(15) 0.208(10) Uani 1 1 d . . . . .
H67A H 0.3774 0.3783 0.1808 0.250 Uiso 1 1 calc R U . . .
H67B H 0.4284 0.4650 0.1991 0.250 Uiso 1 1 calc R U . . .
C70 C 0.345(2) 0.584(4) 0.0651(16) 0.208(10) Uani 1 1 d . . . . .
H70A H 0.3756 0.6382 0.0634 0.250 Uiso 1 1 calc R U . . .
H70B H 0.3445 0.5341 0.0409 0.250 Uiso 1 1 calc R U . . .
C69 C 0.371(2) 0.519(4) 0.1078(17) 0.208(10) Uani 1 1 d . . . . .
H69A H 0.3628 0.4443 0.0993 0.250 Uiso 1 1 calc R U . . .
H69B H 0.4151 0.5278 0.1129 0.250 Uiso 1 1 calc R U . . .

loop_
_atom_site_aniso_label
_atom_site_aniso_U_11
_atom_site_aniso_U_22
_atom_site_aniso_U_33
_atom_site_aniso_U_23
_atom_site_aniso_U_13
_atom_site_aniso_U_12
Nd1 0.0404(6) 0.0301(6) 0.0468(6) 0.0089(6) -0.0047(5) -0.0010(5)
Nd2 0.0438(7) 0.0688(9) 0.0675(9) -0.0160(7) 0.0138(6) -0.0079(7)
S6 0.032(2) 0.015(2) 0.048(3) 0.007(2) -0.005(2) 0.0005(19)
S4 0.038(3) 0.023(3) 0.041(3) 0.008(2) -0.002(2) 0.001(2)
S5 0.036(3) 0.021(2) 0.040(3) 0.009(2) -0.011(2) -0.001(2)
S3 0.036(3) 0.029(3) 0.046(3) 0.008(2) -0.006(2) 0.000(2)
S2 0.050(3) 0.046(4) 0.077(4) 0.013(3) -0.013(3) -0.016(3)
S1 0.050(3) 0.047(3) 0.072(4) 0.035(3) -0.013(3) -0.006(3)
O2 0.038(7) 0.020(7) 0.048(8) 0.003(6) -0.003(6) 0.000(6)
O1 0.035(7) 0.027(7) 0.022(6) 0.000(5) 0.001(5) -0.017(6)
O6 0.060(9) 0.024(8) 0.060(9) 0.003(7) -0.009(8) -0.001(7)
N2 0.043(9) 0.010(8) 0.033(8) 0.009(6) 0.004(7) -0.007(6)
N3 0.030(8) 0.022(8) 0.033(8) -0.003(7) 0.003(7) -0.003(7)
O10 0.055(9) 0.073(11) 0.035(8) -0.010(8) 0.007(7) -0.010(8)
O3 0.030(7) 0.041(8) 0.072(9) -0.002(7) -0.013(7) 0.017(7)
N1 0.039(9) 0.026(8) 0.034(9) 0.000(7) 0.000(7) -0.013(7)
O5 0.072(10) 0.028(8) 0.045(8) 0.002(7) 0.001(7) -0.001(7)
C14 0.028(4) 0.016(4) 0.032(4) -0.002(3) -0.003(3) -0.001(3)
F13 0.066(9) 0.072(10) 0.118(12) -0.011(9) -0.010(9) 0.021(7)
F30 0.118(11) 0.056(10) 0.073(9) -0.019(7) 0.032(8) 0.002(8)
N7 0.037(9) 0.050(11) 0.043(10) -0.015(9) -0.021(8) -0.019(8)
O4 0.073(10) 0.039(9) 0.044(8) -0.001(7) 0.002(7) -0.016(8)
F2 0.068(9) 0.122(13) 0.059(9) 0.013(8) 0.006(7) -0.008(8)
C11 0.028(4) 0.016(4) 0.032(4) -0.002(3) -0.003(3) -0.001(3)
C15 0.028(4) 0.016(4) 0.032(4) -0.002(3) -0.003(3) -0.001(3)
C12 0.028(4) 0.016(4) 0.032(4) -0.002(3) -0.003(3) -0.001(3)
O7 0.046(9) 0.075(12) 0.065(10) -0.018(9) -0.002(7) -0.016(9)
F1 0.052(9) 0.169(16) 0.108(12) 0.067(11) 0.030(8) 0.031(9)
C37 0.027(11) 0.054(14) 0.040(12) 0.005(11) -0.015(9) 0.006(10)
F17 0.133(13) 0.089(12) 0.086(11) 0.043(9) 0.038(10) 0.028(10)
C16 0.028(4) 0.016(4) 0.032(4) -0.002(3) -0.003(3) -0.001(3)
C13 0.028(4) 0.016(4) 0.032(4) -0.002(3) -0.003(3) -0.001(3)
N5 0.043(10) 0.040(10) 0.059(11) -0.020(8) 0.024(9) -0.005(8)
O12 0.056(9) 0.082(12) 0.102(13) -0.034(10) 0.023(9) -0.027(9)
N6 0.028(8) 0.039(10) 0.054(10) -0.012(9) -0.002(8) 0.003(8)
F25 0.076(10) 0.152(16) 0.080(10) 0.005(10) 0.022(8) 0.066(10)
F9 0.079(10) 0.041(9) 0.197(18) -0.004(10) -0.001(11) -0.001(8)
C18 0.035(10) 0.017(9) 0.027(10) -0.001(8) -0.001(8) -0.009(8)
F8 0.070(9) 0.056(9) 0.178(15) 0.031(10) -0.053(10) -0.035(8)
F7 0.106(12) 0.117(14) 0.084(11) 0.048(10) -0.032(9) -0.055(10)
O8 0.019(7) 0.107(14) 0.075(11) -0.024(10) 0.025(7) -0.002(8)
O9 0.074(11) 0.064(11) 0.069(11) -0.010(9) 0.031(9) 0.022(9)
C25 0.025(9) 0.032(11) 0.038(11) -0.004(9) 0.001(8) -0.001(8)
F16 0.176(16) 0.051(10) 0.102(12) 0.024(9) 0.043(11) 0.010(10)
F27 0.097(11) 0.100(12) 0.082(10) 0.003(9) 0.007(9) 0.024(9)
N8 0.035(10) 0.104(16) 0.071(13) -0.059(12) 0.012(9) -0.027(10)
F29 0.178(16) 0.096(12) 0.112(13) -0.050(10) 0.090(12) -0.073(12)
F28 0.144(14) 0.093(12) 0.063(10) -0.005(9) 0.032(10) 0.038(11)
C10 0.014(8) 0.038(11) 0.027(9) 0.003(9) -0.011(7) -0.003(8)
F21 0.128(14) 0.23(2) 0.050(9) -0.042(12) 0.009(9) -0.090(16)
C5 0.045(12) 0.018(10) 0.045(11) -0.004(8) 0.012(9) -0.005(8)
C20 0.039(12) 0.053(14) 0.067(15) 0.003(12) 0.000(11) -0.029(11)
F5 0.23(2) 0.058(11) 0.115(15) 0.019(10) -0.026(16) 0.002(12)
C17 0.034(11) 0.016(10) 0.060(13) 0.000(9) 0.009(10) 0.003(8)
C36 0.057(14) 0.053(15) 0.038(12) 0.009(11) -0.021(11) 0.035(12)
C24 0.044(11) 0.035(12) 0.024(10) 0.008(9) -0.009(8) 0.018(9)
C21 0.074(15) 0.046(13) 0.036(12) -0.007(11) 0.026(11) -0.017(13)
C52 0.042(13) 0.070(18) 0.053(16) -0.011(14) 0.002(11) -0.022(13)
C23 0.024(9) 0.041(12) 0.044(11) 0.000(10) 0.001(8) 0.003(9)
C31 0.030(11) 0.049(13) 0.049(12) -0.017(11) -0.004(9) -0.015(10)
C47 0.059(14) 0.023(12) 0.067(15) -0.001(10) 0.013(11) 0.006(10)
C28 0.051(14) 0.027(12) 0.080(17) -0.022(11) -0.027(12) -0.001(10)
C26 0.055(13) 0.018(11) 0.051(13) 0.008(9) 0.013(10) 0.000(9)
C4 0.042(11) 0.019(10) 0.038(11) -0.006(8) -0.003(9) 0.009(8)
F11 0.105(14) 0.18(2) 0.148(17) -0.067(15) -0.038(12) 0.086(13)
C19 0.045(13) 0.045(13) 0.064(15) 0.013(11) 0.009(11) -0.005(11)
C38 0.063(15) 0.018(12) 0.050(13) -0.003(10) -0.012(11) -0.012(11)
F14 0.123(13) 0.141(16) 0.109(13) 0.028(11) 0.062(11) 0.056(11)
F10 0.090(12) 0.146(17) 0.188(19) 0.010(15) -0.099(13) 0.027(12)
C29 0.055(14) 0.066(16) 0.036(12) -0.020(11) 0.008(10) -0.007(12)
C48 0.037(12) 0.055(15) 0.054(14) -0.007(12) 0.013(11) -0.021(11)
C27 0.043(12) 0.024(11) 0.057(13) 0.000(10) -0.001(10) 0.007(9)
N9 0.038(11) 0.120(19) 0.121(18) -0.084(15) 0.007(12) -0.030(11)
C46 0.032(11) 0.035(13) 0.053(14) 0.007(10) 0.000(10) -0.011(9)
F18 0.088(11) 0.124(14) 0.128(14) 0.072(11) -0.046(10) -0.009(10)
F6 0.073(11) 0.066(12) 0.40(3) 0.038(16) -0.104(17) -0.014(10)
C59 0.063(15) 0.056(16) 0.070(17) -0.048(14) 0.017(14) -0.025(13)
C9 0.041(11) 0.033(11) 0.026(10) -0.003(9) -0.011(8) 0.004(9)
C58 0.090(17) 0.033(13) 0.066(15) -0.013(12) 0.046(14) -0.009(12)
C54 0.042(13) 0.079(19) 0.058(17) 0.024(15) -0.001(12) -0.014(13)
C3 0.135(13) 0.051(10) 0.068(10) -0.007(8) -0.010(10) 0.016(9)
C22 0.053(13) 0.037(12) 0.038(12) 0.019(9) 0.006(10) 0.008(10)
F32 0.18(2) 0.107(16) 0.19(2) 0.036(15) -0.008(17) -0.011(14)
F3 0.100(12) 0.105(13) 0.153(15) -0.050(12) 0.066(11) -0.053(10)
C53 0.070(17) 0.073(19) 0.071(18) 0.008(15) -0.003(14) 0.013(14)
C57 0.09(2) 0.031(14) 0.10(2) -0.015(14) 0.034(18) -0.030(13)
C43 0.040(12) 0.037(13) 0.081(17) -0.010(12) 0.004(12) 0.006(11)
C30 0.048(13) 0.075(17) 0.040(12) -0.028(12) -0.003(10) -0.017(12)
F26 0.118(13) 0.052(11) 0.26(2) 0.019(12) 0.068(14) 0.011(10)
C44 0.056(16) 0.11(2) 0.062(17) 0.003(19) -0.036(14) 0.032(18)
C42 0.052(15) 0.09(2) 0.076(17) 0.010(16) -0.004(13) -0.026(15)
F4 0.26(3) 0.050(12) 0.30(3) 0.025(15) 0.12(3) 0.071(15)
F20 0.130(15) 0.33(3) 0.058(10) -0.003(14) 0.023(10) -0.14(2)
C55 0.08(2) 0.08(2) 0.08(2) -0.012(18) 0.031(18) 0.021(17)
C6 0.049(13) 0.055(15) 0.093(18) 0.017(14) 0.019(13) 0.008(11)
C64 0.119(11) 0.125(14) 0.098(11) -0.059(10) 0.046(11) -0.087(13)
C41 0.071(16) 0.023(13) 0.068(15) -0.013(11) -0.010(13) 0.001(11)
F12 0.115(15) 0.25(3) 0.161(18) 0.148(19) -0.001(13) 0.043(16)
C8 0.08(2) 0.18(4) 0.13(3) -0.04(3) 0.04(2) 0.00(2)
F35 0.061(9) 0.27(2) 0.140(14) -0.136(16) 0.021(9) -0.083(12)
F36 0.058(9) 0.191(19) 0.132(14) -0.079(14) -0.002(9) 0.008(11)
F22 0.21(2) 0.074(12) 0.21(2) 0.006(13) 0.139(19) 0.024(13)
F34 0.073(10) 0.24(2) 0.136(15) -0.024(15) 0.043(10) -0.051(13)
F24 0.186(18) 0.081(13) 0.102(13) 0.017(10) 0.034(12) 0.035(12)
F23 0.153(16) 0.084(12) 0.125(14) -0.041(11) -0.031(13) 0.029(11)
C2 0.135(13) 0.051(10) 0.068(10) -0.007(8) -0.010(10) 0.016(9)
C1 0.135(13) 0.051(10) 0.068(10) -0.007(8) -0.010(10) 0.016(9)
C7 0.11(2) 0.07(2) 0.12(3) 0.008(18) 0.00(2) -0.028(17)
C35 0.020(11) 0.09(2) 0.049(14) -0.013(13) -0.001(10) 0.000(12)
C40 0.053(16) 0.07(2) 0.11(2) -0.005(18) -0.046(16) 0.011(15)
F15 0.101(11) 0.051(10) 0.164(15) -0.016(9) 0.035(10) 0.005(8)
O11 0.076(12) 0.077(13) 0.143(17) -0.039(12) 0.045(12) -0.025(10)
C45 0.068(16) 0.043(15) 0.055(15) -0.003(12) 0.005(13) -0.014(12)
C60 0.088(19) 0.055(18) 0.10(2) -0.020(16) 0.060(18) -0.027(16)
C56 0.076(19) 0.053(18) 0.10(2) -0.017(16) 0.026(18) 0.015(14)
C39 0.044(14) 0.08(2) 0.085(19) -0.020(16) -0.016(13) 0.031(14)
C65 0.119(11) 0.125(14) 0.098(11) -0.059(10) 0.046(11) -0.087(13)
F33 0.18(2) 0.20(3) 0.30(3) 0.07(2) 0.02(2) -0.12(2)
C32 0.063(10) 0.29(3) 0.167(18) -0.169(18) 0.056(11) -0.102(14)
F31 0.61(7) 0.066(15) 0.32(4) -0.057(19) 0.30(4) -0.06(2)
C33 0.063(10) 0.29(3) 0.167(18) -0.169(18) 0.056(11) -0.102(14)
F19 0.39(5) 0.31(4) 0.113(19) 0.06(2) 0.12(2) 0.14(4)
C34 0.063(10) 0.29(3) 0.167(18) -0.169(18) 0.056(11) -0.102(14)
C61 0.119(11) 0.125(14) 0.098(11) -0.059(10) 0.046(11) -0.087(13)
C51 0.09(2) 0.13(3) 0.07(2) 0.00(2) -0.003(19) -0.05(2)
C63 0.119(11) 0.125(14) 0.098(11) -0.059(10) 0.046(11) -0.087(13)
C49 0.10(2) 0.08(2) 0.060(18) -0.005(16) 0.021(17) -0.017(17)
C62 0.119(11) 0.125(14) 0.098(11) -0.059(10) 0.046(11) -0.087(13)
C66 0.170(19) 0.24(3) 0.21(3) -0.08(2) 0.03(2) -0.046(19)
C68 0.170(19) 0.24(3) 0.21(3) -0.08(2) 0.03(2) -0.046(19)
C71 0.170(19) 0.24(3) 0.21(3) -0.08(2) 0.03(2) -0.046(19)
C67 0.170(19) 0.24(3) 0.21(3) -0.08(2) 0.03(2) -0.046(19)
C70 0.170(19) 0.24(3) 0.21(3) -0.08(2) 0.03(2) -0.046(19)
C69 0.170(19) 0.24(3) 0.21(3) -0.08(2) 0.03(2) -0.046(19)

loop_
_atom_type_symbol
_atom_type_description
_atom_type_scat_dispersion_real
_atom_type_scat_dispersion_imag
_atom_type_scat_source
C C 0.0033 0.0016 'International Tables Vol C Tables 4.2.6.8 and 6.1.1.4'
H H 0.0000 0.0000 'International Tables Vol C Tables 4.2.6.8 and 6.1.1.4'
Dy Dy -0.1892 4.4098 'International Tables Vol C Tables 4.2.6.8 and 6.1.1.4'
Nd Nd -0.1943 3.0179 'International Tables Vol C Tables 4.2.6.8 and 6.1.1.4'
O O 0.0106 0.0060 'International Tables Vol C Tables 4.2.6.8 and 6.1.1.4'
F F 0.0171 0.0103 'International Tables Vol C Tables 4.2.6.8 and 6.1.1.4'
S S 0.1246 0.1234 'International Tables Vol C Tables 4.2.6.8 and 6.1.1.4'
Cl Cl 0.1484 0.1585 'International Tables Vol C Tables 4.2.6.8 and 6.1.1.4'
N N 0.0061 0.0033 'International Tables Vol C Tables 4.2.6.8 and 6.1.1.4'

loop_
_geom_angle_atom_site_label_1
_geom_angle_atom_site_label_2
_geom_angle_atom_site_label_3
_geom_angle
_geom_angle_site_symmetry_1
_geom_angle_site_symmetry_3
_geom_angle_publ_flag
O3 Nd1 O6 123.8(4) . . ?
O3 Nd1 O5 83.7(4) . . ?
O6 Nd1 O5 71.4(5) . . ?
O3 Nd1 O4 72.5(4) . . ?
O6 Nd1 O4 76.0(4) . . ?
O5 Nd1 O4 117.5(4) . . ?
O3 Nd1 O2 138.0(4) . . ?
O6 Nd1 O2 74.5(4) . . ?
O5 Nd1 O2 137.1(4) . . ?
O4 Nd1 O2 77.5(4) . . ?
O3 Nd1 O1 74.2(4) . . ?
O6 Nd1 O1 139.1(4) . . ?
O5 Nd1 O1 149.2(4) . . ?
O4 Nd1 O1 76.2(4) . . ?
O2 Nd1 O1 70.6(4) . . ?
O3 Nd1 N1 84.0(4) . . ?
O6 Nd1 N1 130.7(4) . . ?
O5 Nd1 N1 73.0(4) . . ?
O4 Nd1 N1 152.3(4) . . ?
O2 Nd1 N1 113.4(4) . . ?
O1 Nd1 N1 83.5(4) . . ?
O3 Nd1 N2 143.4(4) . . ?
O6 Nd1 N2 76.6(4) . . ?
O5 Nd1 N2 74.6(4) . . ?
O4 Nd1 N2 143.9(4) . . ?
O2 Nd1 N2 72.8(4) . . ?
O1 Nd1 N2 111.6(4) . . ?
N1 Nd1 N2 61.8(4) . . ?
O10 Nd2 O11 73.0(5) . . ?
O10 Nd2 O12 91.3(5) . . ?
O11 Nd2 O12 69.1(6) . . ?
O10 Nd2 O8 72.7(5) . . ?
O11 Nd2 O8 129.0(5) . . ?
O12 Nd2 O8 75.2(5) . . ?
O10 Nd2 O7 142.0(5) . . ?
O11 Nd2 O7 139.1(5) . . ?
O12 Nd2 O7 86.2(5) . . ?
O8 Nd2 O7 70.0(5) . . ?
O10 Nd2 O9 71.2(5) . . ?
O11 Nd2 O9 67.9(5) . . ?
O12 Nd2 O9 136.6(6) . . ?
O8 Nd2 O9 131.1(5) . . ?
O7 Nd2 O9 131.8(5) . . ?
O10 Nd2 N9 145.9(7) . . ?
O11 Nd2 N9 73.7(7) . . ?
O12 Nd2 N9 83.4(5) . . ?
O8 Nd2 N9 136.7(6) . . ?
O7 Nd2 N9 71.4(7) . . ?
O9 Nd2 N9 89.8(6) . . ?
O10 Nd2 N5 79.9(5) . . ?
O11 Nd2 N5 135.2(6) . . ?
O12 Nd2 N5 147.4(5) . . ?
O8 Nd2 N5 72.2(4) . . ?
O7 Nd2 N5 82.1(5) . . ?
O9 Nd2 N5 70.0(5) . . ?
N9 Nd2 N5 120.8(5) . . ?
O10 Nd2 N7 127.8(4) . . ?
O11 Nd2 N7 112.2(5) . . ?
O12 Nd2 N7 140.4(5) . . ?
O8 Nd2 N7 118.5(5) . . ?
O7 Nd2 N7 67.4(5) . . ?
O9 Nd2 N7 64.8(5) . . ?
N9 Nd2 N7 61.0(5) . . ?
N5 Nd2 N7 60.0(4) . . ?
C16 S6 C10 95.3(8) . . ?
C4 S4 C9 95.5(8) . . ?
C10 S5 C11 96.1(8) . . ?
C5 S3 C9 95.8(8) . . ?
C5 S2 C6 102.6(9) . . ?
C4 S1 C3 106.0(10) . . ?
C38 O2 Nd1 129.6(11) . . ?
C36 O1 Nd1 127.7(12) . . ?
C48 O6 Nd1 136.5(13) . . ?
C22 N2 C18 116.2(14) . . ?
C22 N2 Nd1 121.3(11) . . ?
C18 N2 Nd1 120.9(9) . . ?
C17 N3 C13 108.6(13) . . ?
C17 N3 C23 129.8(14) . . ?
C13 N3 C23 120.7(13) . . ?
C59 O10 Nd2 140.0(14) . . ?
C41 O3 Nd1 134.6(12) . . ?
C17 N1 C14 107.5(13) . . ?
C17 N1 Nd1 119.1(11) . . ?
C14 N1 Nd1 132.7(10) . . ?
C46 O5 Nd1 131.9(13) . . ?
C15 C14 C13 123.8(15) . . ?
C15 C14 N1 127.9(14) . . ?
C13 C14 N1 108.3(13) . . ?
C26 N7 C31 116.6(17) . . ?
C26 N7 Nd2 121.1(12) . . ?
C31 N7 Nd2 121.6(11) . . ?
C43 O4 Nd1 133.0(13) . . ?
C12 C11 C16 122.5(15) . . ?
C12 C11 S5 121.1(12) . . ?
C16 C11 S5 116.4(12) . . ?
C14 C15 C16 115.0(14) . . ?
C14 C15 H15 122.5 . . ?
C16 C15 H15 122.5 . . ?
C13 C12 C11 115.0(14) . . ?
C13 C12 H12 122.5 . . ?
C11 C12 H12 122.5 . . ?
C52 O7 Nd2 134.8(15) . . ?
C38 C37 C36 121(2) . . ?
C38 C37 H37 119.7 . . ?
C36 C37 H37 119.7 . . ?
C11 C16 C15 121.4(14) . . ?
C11 C16 S6 116.5(12) . . ?
C15 C16 S6 122.1(12) . . ?
C12 C13 C14 122.2(15) . . ?
C12 C13 N3 132.1(14) . . ?
C14 C13 N3 105.7(13) . . ?
C29 N5 N6 104.6(15) . . ?
C29 N5 Nd2 129.5(13) . . ?
N6 N5 Nd2 120.4(11) . . ?
C64 O12 Nd2 131(2) . . ?
N5 N6 C27 111.1(15) . . ?
N5 N6 C26 120.1(15) . . ?
C27 N6 C26 128.7(16) . . ?
C19 C18 N2 120.5(15) . . ?
C19 C18 C17 127.7(16) . . ?
N2 C18 C17 111.7(14) . . ?
C54 O8 Nd2 135.8(16) . . ?
C57 O9 Nd2 130.7(15) . . ?
C24 C25 C26 118.5(16) . . ?
C24 C25 H25 120.8 . . ?
C26 C25 H25 120.8 . . ?
C32 N8 N9 112.6(17) . . ?
C32 N8 C31 128.2(19) . . ?
N9 N8 C31 119.1(15) . . ?
C9 C10 S5 126.3(13) . . ?
C9 C10 S6 118.0(12) . . ?
S5 C10 S6 115.7(10) . . ?
C4 C5 S3 117.9(14) . . ?
C4 C5 S2 124.6(14) . . ?
S3 C5 S2 117.1(10) . . ?
C21 C20 C19 117.6(18) . . ?
C21 C20 H20 121.2 . . ?
C19 C20 H20 121.2 . . ?
N1 C17 N3 109.9(15) . . ?
N1 C17 C18 123.0(16) . . ?
N3 C17 C18 127.1(15) . . ?
O1 C36 C37 128(2) . . ?
O1 C36 C35 113.7(18) . . ?
C37 C36 C35 117(2) . . ?
C25 C24 C30 117.8(17) . . ?
C25 C24 C23 123.4(16) . . ?
C30 C24 C23 118.7(16) . . ?
C22 C21 C20 118.5(19) . . ?
C22 C21 H21 120.7 . . ?
C20 C21 H21 120.7 . . ?
O7 C52 C53 129(2) . . ?
O7 C52 C51 112(3) . . ?
C53 C52 C51 119(3) . . ?
C24 C23 N3 117.2(14) . . ?
C24 C23 H23A 108.0 . . ?
N3 C23 H23A 108.0 . . ?
C24 C23 H23B 108.0 . . ?
N3 C23 H23B 108.0 . . ?
H23A C23 H23B 107.3 . . ?
N7 C31 C30 125.3(16) . . ?
N7 C31 N8 114.8(17) . . ?
C30 C31 N8 119.8(17) . . ?
C46 C47 C48 120(2) . . ?
C46 C47 H47 120.1 . . ?
C48 C47 H47 120.1 . . ?
C29 C28 C27 106.4(17) . . ?
C29 C28 H28 126.8 . . ?
C27 C28 H28 126.8 . . ?
N7 C26 C25 124.0(17) . . ?
N7 C26 N6 115.3(17) . . ?
C25 C26 N6 120.7(16) . . ?
C5 C4 S4 117.4(13) . . ?
C5 C4 S1 122.8(14) . . ?
S4 C4 S1 119.7(10) . . ?
C18 C19 C20 121.5(18) . . ?
C18 C19 H19 119.3 . . ?
C20 C19 H19 119.3 . . ?
O2 C38 C37 131.3(18) . . ?
O2 C38 C39 107.4(19) . . ?
C37 C38 C39 121(2) . . ?
N5 C29 C28 111.7(18) . . ?
N5 C29 H29 124.2 . . ?
C28 C29 H29 124.2 . . ?
O6 C48 C47 126(2) . . ?
O6 C48 C49 115(2) . . ?
C47 C48 C49 119(2) . . ?
N6 C27 C28 105.9(17) . . ?
N6 C27 H27 127.1 . . ?
C28 C27 H27 127.1 . . ?
C34 N9 N8 103.6(19) . . ?
C34 N9 Nd2 132.7(18) . . ?
N8 N9 Nd2 123.3(11) . . ?
O5 C46 C47 132(2) . . ?
O5 C46 C45 111.2(18) . . ?
C47 C46 C45 116.6(19) . . ?
O10 C59 C58 123(2) . . ?
O10 C59 C60 119(2) . . ?
C58 C59 C60 117(2) . . ?
C10 C9 S3 123.9(12) . . ?
C10 C9 S4 123.4(13) . . ?
S3 C9 S4 112.6(10) . . ?
C57 C58 C59 122(2) . . ?
C57 C58 H58 119.0 . . ?
C59 C58 H58 119.0 . . ?
O8 C54 C53 128(3) . . ?
O8 C54 C55 114(2) . . ?
C53 C54 C55 118(2) . . ?
C2 C3 S1 123(2) . . ?
C2 C3 H3A 106.7 . . ?
S1 C3 H3A 106.7 . . ?
C2 C3 H3B 106.7 . . ?
S1 C3 H3B 106.7 . . ?
H3A C3 H3B 106.6 . . ?
N2 C22 C21 125.4(18) . . ?
N2 C22 H22 117.3 . . ?
C21 C22 H22 117.3 . . ?
C52 C53 C54 122(2) . . ?
C52 C53 H53 119.1 . . ?
C54 C53 H53 119.1 . . ?
O9 C57 C58 132(3) . . ?
O9 C57 C56 111(2) . . ?
C58 C57 C56 116(3) . . ?
O4 C43 C42 132(2) . . ?
O4 C43 C44 112(2) . . ?
C42 C43 C44 115(2) . . ?
C31 C30 C24 117.9(17) . . ?
C31 C30 H30 121.1 . . ?
C24 C30 H30 121.1 . . ?
F11 C44 F12 113(3) . . ?
F11 C44 F10 100(3) . . ?
F12 C44 F10 104(2) . . ?
F11 C44 C43 114(2) . . ?
F12 C44 C43 111(3) . . ?
F10 C44 C43 114(2) . . ?
C43 C42 C41 119(2) . . ?
C43 C42 H42 120.7 . . ?
C41 C42 H42 120.7 . . ?
F24 C55 F22 110(2) . . ?
F24 C55 F23 107(3) . . ?
F22 C55 F23 104(3) . . ?
F24 C55 C54 116(3) . . ?
F22 C55 C54 111(2) . . ?
F23 C55 C54 108(2) . . ?
C7 C6 S2 111.9(18) . . ?
C7 C6 H6A 109.2 . . ?
S2 C6 H6A 109.2 . . ?
C7 C6 H6B 109.2 . . ?
S2 C6 H6B 109.2 . . ?
H6A C6 H6B 107.9 . . ?
O12 C64 C63 134(4) . . ?
O12 C64 C65 110(3) . . ?
C63 C64 C65 116(3) . . ?
O3 C41 C42 128(2) . . ?
O3 C41 C40 117.4(19) . . ?
C42 C41 C40 114(2) . . ?
C7 C8 H8A 109.5 . . ?
C7 C8 H8B 109.5 . . ?
H8A C8 H8B 109.5 . . ?
C7 C8 H8C 109.5 . . ?
H8A C8 H8C 109.5 . . ?
H8B C8 H8C 109.5 . . ?
C1 C2 C3 115(2) . . ?
C1 C2 H2A 108.5 . . ?
C3 C2 H2A 108.5 . . ?
C1 C2 H2B 108.5 . . ?
C3 C2 H2B 108.5 . . ?
H2A C2 H2B 107.5 . . ?
C2 C1 H1A 109.5 . . ?
C2 C1 H1B 109.5 . . ?
H1A C1 H1B 109.5 . . ?
C2 C1 H1C 109.5 . . ?
H1A C1 H1C 109.5 . . ?
H1B C1 H1C 109.5 . . ?
C6 C7 C8 110(2) . . ?
C6 C7 H7A 109.6 . . ?
C8 C7 H7A 109.6 . . ?
C6 C7 H7B 109.6 . . ?
C8 C7 H7B 109.6 . . ?
H7A C7 H7B 108.1 . . ?
F1 C35 F2 108.2(19) . . ?
F1 C35 F3 110.7(18) . . ?
F2 C35 F3 105(2) . . ?
F1 C35 C36 112(2) . . ?
F2 C35 C36 111.3(16) . . ?
F3 C35 C36 110.1(18) . . ?
F8 C40 F7 113(3) . . ?
F8 C40 F9 105(2) . . ?
F7 C40 F9 107(2) . . ?
F8 C40 C41 115(2) . . ?
F7 C40 C41 110(2) . . ?
F9 C40 C41 106(2) . . ?
C62 O11 Nd2 134(2) . . ?
F14 C45 F15 106(2) . . ?
F14 C45 F13 107(2) . . ?
F15 C45 F13 105.5(19) . . ?
F14 C45 C46 116.0(19) . . ?
F15 C45 C46 111.5(19) . . ?
F13 C45 C46 110.5(18) . . ?
F29 C60 F28 107(2) . . ?
F29 C60 F30 106(2) . . ?
F28 C60 F30 104(2) . . ?
F29 C60 C59 113(2) . . ?
F28 C60 C59 116(2) . . ?
F30 C60 C59 111(2) . . ?
F25 C56 F26 104(2) . . ?
F25 C56 F27 108(2) . . ?
F26 C56 F27 103(2) . . ?
F25 C56 C57 115(2) . . ?
F26 C56 C57 111(2) . . ?
F27 C56 C57 115(2) . . ?
F6 C39 F5 109(3) . . ?
F6 C39 F4 102(3) . . ?
F5 C39 F4 96(2) . . ?
F6 C39 C38 117(2) . . ?
F5 C39 C38 117(2) . . ?
F4 C39 C38 113(3) . . ?
F36 C65 F35 110(3) . . ?
F36 C65 F34 110(3) . . ?
F35 C65 F34 108(2) . . ?
F36 C65 C64 112(2) . . ?
F35 C65 C64 108(3) . . ?
F34 C65 C64 109(3) . . ?
N8 C32 C33 108(2) . . ?
N8 C32 H32 125.9 . . ?
C33 C32 H32 125.9 . . ?
C32 C33 C34 103(2) . . ?
C32 C33 H33 128.5 . . ?
C34 C33 H33 128.5 . . ?
N9 C34 C33 113(2) . . ?
N9 C34 H34 123.7 . . ?
C33 C34 H34 123.7 . . ?
F31 C61 F33 113(3) . . ?
F31 C61 F32 110(4) . . ?
F33 C61 F32 104(3) . . ?
F31 C61 C62 112(3) . . ?
F33 C61 C62 110(3) . . ?
F32 C61 C62 107(2) . . ?
F20 C51 F21 110(3) . . ?
F20 C51 F19 102(3) . . ?
F21 C51 F19 101(3) . . ?
F20 C51 C52 117(3) . . ?
F21 C51 C52 115(3) . . ?
F19 C51 C52 110(3) . . ?
C64 C63 C62 113(3) . . ?
C64 C63 H63 123.3 . . ?
C62 C63 H63 123.3 . . ?
F17 C49 F18 107(2) . . ?
F17 C49 F16 107(2) . . ?
F18 C49 F16 105(3) . . ?
F17 C49 C48 116(2) . . ?
F18 C49 C48 111(2) . . ?
F16 C49 C48 111(2) . . ?
O11 C62 C63 133(4) . . ?
O11 C62 C61 112(3) . . ?
C63 C62 C61 116(3) . . ?
C67 C66 H66A 109.5 . . ?
C67 C66 H66B 109.5 . . ?
H66A C66 H66B 109.5 . . ?
C67 C66 H66C 109.5 . . ?
H66A C66 H66C 109.5 . . ?
H66B C66 H66C 109.5 . . ?
C69 C68 C67 128(6) . . ?
C69 C68 H68A 105.3 . . ?
C67 C68 H68A 105.3 . . ?
C69 C68 H68B 105.3 . . ?
C67 C68 H68B 105.3 . . ?
H68A C68 H68B 106.0 . . ?
C70 C71 H71A 109.4 . . ?
C70 C71 H71B 109.5 . . ?
H71A C71 H71B 109.5 . . ?
C70 C71 H71C 109.5 . . ?
H71A C71 H71C 109.5 . . ?
H71B C71 H71C 109.5 . . ?
C66 C67 C68 107(5) . . ?
C66 C67 H67A 110.3 . . ?
C68 C67 H67A 110.3 . . ?
C66 C67 H67B 110.3 . . ?
C68 C67 H67B 110.3 . . ?
H67A C67 H67B 108.6 . . ?
C71 C70 C69 125(5) . . ?
C71 C70 H70A 106.2 . . ?
C69 C70 H70A 106.2 . . ?
C71 C70 H70B 106.2 . . ?
C69 C70 H70B 106.2 . . ?
H70A C70 H70B 106.4 . . ?
C68 C69 C70 132(5) . . ?
C68 C69 H69A 104.3 . . ?
C70 C69 H69A 104.3 . . ?
C68 C69 H69B 104.3 . . ?
C70 C69 H69B 104.2 . . ?
H69A C69 H69B 105.6 . . ?

loop_
_geom_bond_atom_site_label_1
_geom_bond_atom_site_label_2
_geom_bond_distance
_geom_bond_site_symmetry_2
_geom_bond_publ_flag
Nd1 O3 2.381(14) . ?
Nd1 O6 2.403(14) . ?
Nd1 O5 2.411(14) . ?
Nd1 O4 2.423(14) . ?
Nd1 O2 2.425(12) . ?
Nd1 O1 2.453(10) . ?
Nd1 N1 2.613(13) . ?
Nd1 N2 2.630(13) . ?
Nd2 O10 2.388(13) . ?
Nd2 O11 2.423(18) . ?
Nd2 O12 2.430(14) . ?
Nd2 O8 2.438(17) . ?
Nd2 O7 2.459(17) . ?
Nd2 O9 2.478(15) . ?
Nd2 N9 2.551(18) . ?
Nd2 N5 2.601(15) . ?
Nd2 N7 2.693(16) . ?
S6 C16 1.757(16) . ?
S6 C10 1.771(15) . ?
S4 C4 1.747(18) . ?
S4 C9 1.789(17) . ?
S5 C10 1.735(15) . ?
S5 C11 1.756(16) . ?
S3 C5 1.742(18) . ?
S3 C9 1.763(18) . ?
S2 C5 1.760(17) . ?
S2 C6 1.93(2) . ?
S1 C4 1.762(17) . ?
S1 C3 1.75(2) . ?
O2 C38 1.30(2) . ?
O1 C36 1.28(2) . ?
O6 C48 1.25(2) . ?
N2 C22 1.33(2) . ?
N2 C18 1.392(19) . ?
N3 C17 1.39(2) . ?
N3 C13 1.399(19) . ?
N3 C23 1.476(19) . ?
O10 C59 1.26(3) . ?
O3 C41 1.29(2) . ?
N1 C17 1.32(2) . ?
N1 C14 1.43(2) . ?
O5 C46 1.23(2) . ?
C14 C15 1.35(2) . ?
C14 C13 1.39(2) . ?
F13 C45 1.33(2) . ?
F30 C60 1.34(3) . ?
N7 C26 1.33(2) . ?
N7 C31 1.33(2) . ?
O4 C43 1.22(2) . ?
F2 C35 1.29(2) . ?
C11 C12 1.38(2) . ?
C11 C16 1.40(2) . ?
C15 C16 1.40(2) . ?
C15 H15 0.9500 . ?
C12 C13 1.38(2) . ?
C12 H12 0.9500 . ?
O7 C52 1.25(3) . ?
F1 C35 1.27(2) . ?
C37 C38 1.35(3) . ?
C37 C36 1.36(3) . ?
C37 H37 0.9500 . ?
F17 C49 1.30(3) . ?
N5 C29 1.32(2) . ?
N5 N6 1.351(18) . ?
O12 C64 1.24(3) . ?
N6 C27 1.36(2) . ?
N6 C26 1.40(2) . ?
F25 C56 1.31(3) . ?
F9 C40 1.35(3) . ?
C18 C19 1.36(2) . ?
C18 C17 1.45(2) . ?
F8 C40 1.28(2) . ?
F7 C40 1.31(3) . ?
O8 C54 1.26(2) . ?
O9 C57 1.26(3) . ?
C25 C24 1.38(2) . ?
C25 C26 1.40(2) . ?
C25 H25 0.9500 . ?
F16 C49 1.34(3) . ?
F27 C56 1.35(3) . ?
N8 C32 1.31(3) . ?
N8 N9 1.36(2) . ?
N8 C31 1.44(2) . ?
F29 C60 1.28(2) . ?
F28 C60 1.32(3) . ?
C10 C9 1.32(2) . ?
F21 C51 1.29(3) . ?
C5 C4 1.33(2) . ?
C20 C21 1.38(3) . ?
C20 C19 1.39(3) . ?
C20 H20 0.9500 . ?
F5 C39 1.25(3) . ?
C36 C35 1.55(3) . ?
C24 C30 1.42(2) . ?
C24 C23 1.45(2) . ?
C21 C22 1.36(2) . ?
C21 H21 0.9500 . ?
C52 C53 1.37(3) . ?
C52 C51 1.50(4) . ?
C23 H23A 0.9900 . ?
C23 H23B 0.9900 . ?
C31 C30 1.37(2) . ?
C47 C46 1.38(3) . ?
C47 C48 1.42(3) . ?
C47 H47 0.9500 . ?
C28 C29 1.36(3) . ?
C28 C27 1.36(3) . ?
C28 H28 0.9500 . ?
F11 C44 1.27(3) . ?
C19 H19 0.9500 . ?
C38 C39 1.51(3) . ?
F14 C45 1.31(2) . ?
F10 C44 1.32(3) . ?
C29 H29 0.9500 . ?
C48 C49 1.49(3) . ?
C27 H27 0.9500 . ?
N9 C34 1.28(3) . ?
C46 C45 1.55(3) . ?
F18 C49 1.33(3) . ?
F6 C39 1.19(3) . ?
C59 C58 1.44(3) . ?
C59 C60 1.46(3) . ?
C58 C57 1.35(3) . ?
C58 H58 0.9500 . ?
C54 C53 1.38(3) . ?
C54 C55 1.53(3) . ?
C3 C2 1.49(3) . ?
C3 H3A 0.9900 . ?
C3 H3B 0.9900 . ?
C22 H22 0.9500 . ?
F32 C61 1.34(3) . ?
F3 C35 1.33(3) . ?
C53 H53 0.9500 . ?
C57 C56 1.55(3) . ?
C43 C42 1.40(3) . ?
C43 C44 1.54(3) . ?
C30 H30 0.9500 . ?
F26 C56 1.35(3) . ?
C44 F12 1.29(3) . ?
C42 C41 1.42(3) . ?
C42 H42 0.9500 . ?
F4 C39 1.30(3) . ?
F20 C51 1.22(3) . ?
C55 F24 1.25(3) . ?
C55 F22 1.30(3) . ?
C55 F23 1.39(3) . ?
C6 C7 1.51(3) . ?
C6 H6A 0.9900 . ?
C6 H6B 0.9900 . ?
C64 C63 1.35(4) . ?
C64 C65 1.62(5) . ?
C41 C40 1.53(3) . ?
C8 C7 1.53(3) . ?
C8 H8A 0.9800 . ?
C8 H8B 0.9800 . ?
C8 H8C 0.9800 . ?
F35 C65 1.33(3) . ?
F36 C65 1.31(4) . ?
F34 C65 1.36(3) . ?
C2 C1 1.44(3) . ?
C2 H2A 0.9900 . ?
C2 H2B 0.9900 . ?
C1 H1A 0.9800 . ?
C1 H1B 0.9800 . ?
C1 H1C 0.9800 . ?
C7 H7A 0.9900 . ?
C7 H7B 0.9900 . ?
F15 C45 1.31(2) . ?
O11 C62 1.18(3) . ?
F33 C61 1.32(3) . ?
C32 C33 1.34(3) . ?
C32 H32 0.9500 . ?
F31 C61 1.21(4) . ?
C33 C34 1.42(3) . ?
C33 H33 0.9500 . ?
F19 C51 1.33(4) . ?
C34 H34 0.9500 . ?
C61 C62 1.65(5) . ?
C63 C62 1.44(4) . ?
C63 H63 0.9500 . ?
C66 C67 1.41(5) . ?
C66 H66A 0.9800 . ?
C66 H66B 0.9800 . ?
C66 H66C 0.9800 . ?
C68 C69 1.40(5) . ?
C68 C67 1.55(6) . ?
C68 H68A 0.9900 . ?
C68 H68B 0.9900 . ?
C71 C70 1.36(5) . ?
C71 H71A 0.9800 . ?
C71 H71B 0.9800 . ?
C71 H71C 0.9800 . ?
C67 H67A 0.9900 . ?
C67 H67B 0.9900 . ?
C70 C69 1.58(6) . ?
C70 H70A 0.9900 . ?
C70 H70B 0.9900 . ?
C69 H69A 0.9900 . ?
C69 H69B 0.9900 . ?

loop_
_geom_torsion_atom_site_label_1
_geom_torsion_atom_site_label_2
_geom_torsion_atom_site_label_3
_geom_torsion_atom_site_label_4
_geom_torsion
_geom_torsion_site_symmetry_1
_geom_torsion_site_symmetry_2
_geom_torsion_site_symmetry_3
_geom_torsion_site_symmetry_4
_geom_torsion_publ_flag
C17 N1 C14 C15 -178.4(17) . . . . ?
Nd1 N1 C14 C15 -9(3) . . . . ?
C17 N1 C14 C13 1.0(18) . . . . ?
Nd1 N1 C14 C13 170.8(11) . . . . ?
C10 S5 C11 C12 178.1(14) . . . . ?
C10 S5 C11 C16 -2.5(14) . . . . ?
C13 C14 C15 C16 0(2) . . . . ?
N1 C14 C15 C16 179.3(15) . . . . ?
C16 C11 C12 C13 -2(2) . . . . ?
S5 C11 C12 C13 177.7(12) . . . . ?
C12 C11 C16 C15 -1(3) . . . . ?
S5 C11 C16 C15 179.4(12) . . . . ?
C12 C11 C16 S6 -178.4(13) . . . . ?
S5 C11 C16 S6 2.2(18) . . . . ?
C14 C15 C16 C11 2(2) . . . . ?
C14 C15 C16 S6 179.0(12) . . . . ?
C10 S6 C16 C11 -0.7(14) . . . . ?
C10 S6 C16 C15 -177.9(14) . . . . ?
C11 C12 C13 C14 4(2) . . . . ?
C11 C12 C13 N3 -179.1(16) . . . . ?
C15 C14 C13 C12 -3(3) . . . . ?
N1 C14 C13 C12 177.5(14) . . . . ?
C15 C14 C13 N3 179.1(15) . . . . ?
N1 C14 C13 N3 -0.3(17) . . . . ?
C17 N3 C13 C12 -178.0(17) . . . . ?
C23 N3 C13 C12 -8(3) . . . . ?
C17 N3 C13 C14 -0.5(18) . . . . ?
C23 N3 C13 C14 169.5(14) . . . . ?
C29 N5 N6 C27 3(2) . . . . ?
Nd2 N5 N6 C27 159.3(12) . . . . ?
C29 N5 N6 C26 -174.5(17) . . . . ?
Nd2 N5 N6 C26 -18(2) . . . . ?
C22 N2 C18 C19 -4(2) . . . . ?
Nd1 N2 C18 C19 161.4(13) . . . . ?
C22 N2 C18 C17 174.9(15) . . . . ?
Nd1 N2 C18 C17 -19.7(18) . . . . ?
C11 S5 C10 C9 -179.5(17) . . . . ?
C11 S5 C10 S6 1.9(11) . . . . ?
C16 S6 C10 C9 -179.7(15) . . . . ?
C16 S6 C10 S5 -1.0(11) . . . . ?
C9 S3 C5 C4 -7.3(16) . . . . ?
C9 S3 C5 S2 179.1(10) . . . . ?
C6 S2 C5 C4 105.6(17) . . . . ?
C6 S2 C5 S3 -81.2(12) . . . . ?
C14 N1 C17 N3 -1.4(19) . . . . ?
Nd1 N1 C17 N3 -172.8(10) . . . . ?
C14 N1 C17 C18 179.2(15) . . . . ?
Nd1 N1 C17 C18 8(2) . . . . ?
C13 N3 C17 N1 1.2(19) . . . . ?
C23 N3 C17 N1 -167.6(15) . . . . ?
C13 N3 C17 C18 -179.4(16) . . . . ?
C23 N3 C17 C18 12(3) . . . . ?
C19 C18 C17 N1 -173.5(18) . . . . ?
N2 C18 C17 N1 8(2) . . . . ?
C19 C18 C17 N3 7(3) . . . . ?
N2 C18 C17 N3 -171.6(16) . . . . ?
Nd1 O1 C36 C37 -36(3) . . . . ?
Nd1 O1 C36 C35 153.1(11) . . . . ?
C38 C37 C36 O1 5(3) . . . . ?
C38 C37 C36 C35 175.1(17) . . . . ?
C26 C25 C24 C30 -2(2) . . . . ?
C26 C25 C24 C23 179.3(16) . . . . ?
C19 C20 C21 C22 -4(3) . . . . ?
Nd2 O7 C52 C53 14(4) . . . . ?
Nd2 O7 C52 C51 -163.9(16) . . . . ?
C25 C24 C23 N3 -20(2) . . . . ?
C30 C24 C23 N3 161.5(16) . . . . ?
C17 N3 C23 C24 -87(2) . . . . ?
C13 N3 C23 C24 105.3(18) . . . . ?
C26 N7 C31 C30 1(3) . . . . ?
Nd2 N7 C31 C30 170.9(16) . . . . ?
C26 N7 C31 N8 -175.2(17) . . . . ?
Nd2 N7 C31 N8 -5(2) . . . . ?
C32 N8 C31 N7 -173(3) . . . . ?
N9 N8 C31 N7 4(3) . . . . ?
C32 N8 C31 C30 11(4) . . . . ?
N9 N8 C31 C30 -172(2) . . . . ?
C31 N7 C26 C25 -1(3) . . . . ?
Nd2 N7 C26 C25 -171.9(13) . . . . ?
C31 N7 C26 N6 179.1(16) . . . . ?
Nd2 N7 C26 N6 9(2) . . . . ?
C24 C25 C26 N7 2(3) . . . . ?
C24 C25 C26 N6 -178.3(16) . . . . ?
N5 N6 C26 N7 6(2) . . . . ?
C27 N6 C26 N7 -171.2(18) . . . . ?
N5 N6 C26 C25 -173.4(16) . . . . ?
C27 N6 C26 C25 9(3) . . . . ?
S3 C5 C4 S4 3(2) . . . . ?
S2 C5 C4 S4 175.8(10) . . . . ?
S3 C5 C4 S1 -173.0(10) . . . . ?
S2 C5 C4 S1 0(2) . . . . ?
C9 S4 C4 C5 3.3(15) . . . . ?
C9 S4 C4 S1 179.2(11) . . . . ?
C3 S1 C4 C5 -170.1(16) . . . . ?
C3 S1 C4 S4 14.2(15) . . . . ?
N2 C18 C19 C20 0(3) . . . . ?
C17 C18 C19 C20 -178.7(19) . . . . ?
C21 C20 C19 C18 4(3) . . . . ?
Nd1 O2 C38 C37 12(3) . . . . ?
Nd1 O2 C38 C39 -163.2(12) . . . . ?
C36 C37 C38 O2 9(3) . . . . ?
C36 C37 C38 C39 -177.1(19) . . . . ?
N6 N5 C29 C28 -5(2) . . . . ?
Nd2 N5 C29 C28 -158.5(14) . . . . ?
C27 C28 C29 N5 6(3) . . . . ?
Nd1 O6 C48 C47 4(3) . . . . ?
Nd1 O6 C48 C49 -173.0(14) . . . . ?
C46 C47 C48 O6 6(3) . . . . ?
C46 C47 C48 C49 -176.5(19) . . . . ?
N5 N6 C27 C28 0(2) . . . . ?
C26 N6 C27 C28 177.5(18) . . . . ?
C29 C28 C27 N6 -3(2) . . . . ?
C32 N8 N9 C34 3(4) . . . . ?
C31 N8 N9 C34 -175(3) . . . . ?
C32 N8 N9 Nd2 176(2) . . . . ?
C31 N8 N9 Nd2 -1(3) . . . . ?
Nd1 O5 C46 C47 -16(3) . . . . ?
Nd1 O5 C46 C45 162.8(12) . . . . ?
C48 C47 C46 O5 0(3) . . . . ?
C48 C47 C46 C45 -178.7(17) . . . . ?
Nd2 O10 C59 C58 -7(3) . . . . ?
Nd2 O10 C59 C60 168.4(15) . . . . ?
S5 C10 C9 S3 -179.7(10) . . . . ?
S6 C10 C9 S3 -1(2) . . . . ?
S5 C10 C9 S4 -3(2) . . . . ?
S6 C10 C9 S4 175.1(9) . . . . ?
C5 S3 C9 C10 -174.3(16) . . . . ?
C5 S3 C9 S4 9.1(11) . . . . ?
C4 S4 C9 C10 175.4(16) . . . . ?
C4 S4 C9 S3 -7.9(11) . . . . ?
O10 C59 C58 C57 5(3) . . . . ?
C60 C59 C58 C57 -170(2) . . . . ?
Nd2 O8 C54 C53 -4(3) . . . . ?
Nd2 O8 C54 C55 177.7(15) . . . . ?
C4 S1 C3 C2 77(2) . . . . ?
C18 N2 C22 C21 4(3) . . . . ?
Nd1 N2 C22 C21 -161.4(15) . . . . ?
C20 C21 C22 N2 0(3) . . . . ?
O7 C52 C53 C54 -7(4) . . . . ?
C51 C52 C53 C54 171(2) . . . . ?
O8 C54 C53 C52 1(4) . . . . ?
C55 C54 C53 C52 180(2) . . . . ?
Nd2 O9 C57 C58 7(4) . . . . ?
Nd2 O9 C57 C56 -171.5(14) . . . . ?
C59 C58 C57 O9 -6(4) . . . . ?
C59 C58 C57 C56 172(2) . . . . ?
Nd1 O4 C43 C42 0(4) . . . . ?
Nd1 O4 C43 C44 170.0(15) . . . . ?
N7 C31 C30 C24 -1(3) . . . . ?
N8 C31 C30 C24 175.0(18) . . . . ?
C25 C24 C30 C31 1(3) . . . . ?
C23 C24 C30 C31 179.9(18) . . . . ?
O4 C43 C44 F11 -81(3) . . . . ?
C42 C43 C44 F11 91(3) . . . . ?
O4 C43 C44 F12 47(3) . . . . ?
C42 C43 C44 F12 -141(3) . . . . ?
O4 C43 C44 F10 165(2) . . . . ?
C42 C43 C44 F10 -23(4) . . . . ?
O4 C43 C42 C41 -5(4) . . . . ?
C44 C43 C42 C41 -175(2) . . . . ?
O8 C54 C55 F24 175(2) . . . . ?
C53 C54 C55 F24 -4(4) . . . . ?
O8 C54 C55 F22 48(3) . . . . ?
C53 C54 C55 F22 -131(3) . . . . ?
O8 C54 C55 F23 -66(3) . . . . ?
C53 C54 C55 F23 116(3) . . . . ?
Nd2 O12 C64 C63 23(4) . . . . ?
Nd2 O12 C64 C65 -164.0(15) . . . . ?
Nd1 O3 C41 C42 12(4) . . . . ?
Nd1 O3 C41 C40 -160.9(17) . . . . ?
C43 C42 C41 O3 -1(4) . . . . ?
C43 C42 C41 C40 172(2) . . . . ?
S1 C3 C2 C1 79(3) . . . . ?
S2 C6 C7 C8 178.6(18) . . . . ?
O1 C36 C35 F1 -160.7(18) . . . . ?
C37 C36 C35 F1 28(3) . . . . ?
O1 C36 C35 F2 78(2) . . . . ?
C37 C36 C35 F2 -93(2) . . . . ?
O1 C36 C35 F3 -37(2) . . . . ?
C37 C36 C35 F3 151.1(18) . . . . ?
O3 C41 C40 F8 -164(2) . . . . ?
C42 C41 C40 F8 22(4) . . . . ?
O3 C41 C40 F7 67(3) . . . . ?
C42 C41 C40 F7 -108(2) . . . . ?
O3 C41 C40 F9 -48(3) . . . . ?
C42 C41 C40 F9 138(2) . . . . ?
O5 C46 C45 F14 167.4(19) . . . . ?
C47 C46 C45 F14 -14(3) . . . . ?
O5 C46 C45 F15 46(2) . . . . ?
C47 C46 C45 F15 -135(2) . . . . ?
O5 C46 C45 F13 -71(2) . . . . ?
C47 C46 C45 F13 108(2) . . . . ?
O10 C59 C60 F29 -76(3) . . . . ?
C58 C59 C60 F29 99(3) . . . . ?
O10 C59 C60 F28 161(2) . . . . ?
C58 C59 C60 F28 -24(3) . . . . ?
O10 C59 C60 F30 42(3) . . . . ?
C58 C59 C60 F30 -143(2) . . . . ?
O9 C57 C56 F25 -23(3) . . . . ?
C58 C57 C56 F25 159(2) . . . . ?
O9 C57 C56 F26 95(3) . . . . ?
C58 C57 C56 F26 -83(3) . . . . ?
O9 C57 C56 F27 -149(2) . . . . ?
C58 C57 C56 F27 32(3) . . . . ?
O2 C38 C39 F6 -56(3) . . . . ?
C37 C38 C39 F6 129(3) . . . . ?
O2 C38 C39 F5 76(3) . . . . ?
C37 C38 C39 F5 -99(3) . . . . ?
O2 C38 C39 F4 -174(2) . . . . ?
C37 C38 C39 F4 11(3) . . . . ?
O12 C64 C65 F36 37(3) . . . . ?
C63 C64 C65 F36 -148(3) . . . . ?
O12 C64 C65 F35 -84(3) . . . . ?
C63 C64 C65 F35 91(3) . . . . ?
O12 C64 C65 F34 159(2) . . . . ?
C63 C64 C65 F34 -26(3) . . . . ?
N9 N8 C32 C33 0(5) . . . . ?
C31 N8 C32 C33 177(3) . . . . ?
N8 C32 C33 C34 -2(5) . . . . ?
N8 N9 C34 C33 -4(4) . . . . ?
Nd2 N9 C34 C33 -177(3) . . . . ?
C32 C33 C34 N9 4(5) . . . . ?
O7 C52 C51 F20 89(4) . . . . ?
C53 C52 C51 F20 -89(4) . . . . ?
O7 C52 C51 F21 -41(4) . . . . ?
C53 C52 C51 F21 140(3) . . . . ?
O7 C52 C51 F19 -154(3) . . . . ?
C53 C52 C51 F19 27(4) . . . . ?
O12 C64 C63 C62 -3(5) . . . . ?
C65 C64 C63 C62 -176(2) . . . . ?
O6 C48 C49 F17 -179(2) . . . . ?
C47 C48 C49 F17 3(3) . . . . ?
O6 C48 C49 F18 -58(3) . . . . ?
C47 C48 C49 F18 125(2) . . . . ?
O6 C48 C49 F16 59(3) . . . . ?
C47 C48 C49 F16 -118(2) . . . . ?
Nd2 O11 C62 C63 -17(5) . . . . ?
Nd2 O11 C62 C61 163.5(17) . . . . ?
C64 C63 C62 O11 -1(5) . . . . ?
C64 C63 C62 C61 179(2) . . . . ?
F31 C61 C62 O11 48(4) . . . . ?
F33 C61 C62 O11 174(3) . . . . ?
F32 C61 C62 O11 -73(3) . . . . ?
F31 C61 C62 C63 -132(3) . . . . ?
F33 C61 C62 C63 -6(4) . . . . ?
F32 C61 C62 C63 107(3) . . . . ?
C69 C68 C67 C66 -173(4) . . . . ?
C67 C68 C69 C70 176(4) . . . . ?
C71 C70 C69 C68 -24(9) . . . . ?
